data_2104453
loop_
_publ_author_name
'Posse, Jose Maria'
'Grzechnik, Andrzej'
'Friese, Karen'

_publ_section_title
;
 Ternary fluorides Ba<i>M</i>F~4~ (<i>M</i> = Zn, Mg and Mn) at low
 temperatures
;
_journal_coeditor_code SN5085
_journal_issue 5
_journal_name_full 'Acta Crystallographica Section B'
_journal_page_first 576
_journal_page_last 586
_journal_paper_doi 10.1107/S0108768109027177
_journal_volume 65
_journal_year 2009
_chemical_formula_sum 'Ba F4 Mg'
_chemical_formula_weight 237.6
_chemical_name_systematic ' ?'
_space_group_IT_number 36
_symmetry_cell_setting orthorhombic
_symmetry_space_group_name_Hall 'C 2c -2'
_symmetry_space_group_name_H-M 'C m c 21'
_cell_angle_alpha 90
_cell_angle_beta 90
_cell_angle_gamma 90
_cell_formula_units_Z 4
_cell_length_a 4.120990(10)
_cell_length_b 14.48798(6)
_cell_length_c 5.81496(3)
_cell_measurement_temperature 150
_cell_volume 347.181(2)
_computing_cell_refinement 'RECIPE Version 1.16 (2004), STOE & Cie GmbH'
_computing_data_collection 'STOE MainMenu Version 1.39 (2004), STOE & Cie GmbH'
_computing_data_reduction 'STOE X-RED, STOE & Cie GmbH + Jana2006'
_computing_publication_material 'Jana2006 (Petricek, Dusek & Palatinus, 2006)'
_computing_structure_refinement 'Jana2006 (Petricek, Dusek & Palatinus, 2006)'
_diffrn_ambient_temperature 150
_diffrn_measured_fraction_theta_full 0.98
_diffrn_measurement_device_type 'STOE IPDS-II'
_diffrn_measurement_method \omega-scans
_diffrn_radiation_type MoK\a
_diffrn_radiation_wavelength 0.71073
_diffrn_reflns_av_R_equivalents 0.018
_diffrn_reflns_av_sigmaI/netI 0.0033
_diffrn_reflns_limit_h_max 5
_diffrn_reflns_limit_h_min -6
_diffrn_reflns_limit_k_max 21
_diffrn_reflns_limit_k_min -21
_diffrn_reflns_limit_l_max 8
_diffrn_reflns_limit_l_min -7
_diffrn_reflns_number 1738
_diffrn_reflns_reduction_process Jana2006
_diffrn_reflns_theta_full 31.7
_diffrn_reflns_theta_max 31.7
_diffrn_reflns_theta_min 2.81
_exptl_absorpt_coefficient_mu 11.484
_exptl_absorpt_correction_T_max 0.5323
_exptl_absorpt_correction_T_min 0.3161
_exptl_absorpt_correction_type numerical
_exptl_absorpt_process_details 'STOE X-RED'
_exptl_crystal_colour colourless
_exptl_crystal_density_diffrn 4.5449
_exptl_crystal_F_000 416
_exptl_crystal_size_max 0.139
_exptl_crystal_size_mid 0.07
_exptl_crystal_size_min 0.011
_refine_diff_density_max 0.46
_refine_diff_density_min -0.44
_refine_ls_abs_structure_details 'inversion twin'
_refine_ls_abs_structure_Flack 0.00(5)
_refine_ls_extinction_coef 32E1(4)
_refine_ls_extinction_method 'B-C type 1 Gaussian isotropic (Becker & Coppens, 1974)'
_refine_ls_goodness_of_fit_ref 1.58
_refine_ls_number_constraints 1
_refine_ls_number_parameters 37
_refine_ls_number_reflns 625
_refine_ls_number_restraints 0
_refine_ls_R_factor_all 0.0110
_refine_ls_R_factor_gt 0.0108
_refine_ls_shift/su_max 0.0268
_refine_ls_shift/su_mean 0.0016
_refine_ls_structure_factor_coef F
_refine_ls_weighting_details w=1/(\s^2^(F)+0.0001F^2^)
_refine_ls_weighting_scheme sigma
_refine_ls_wR_factor_gt 0.0168
_refine_ls_wR_factor_ref 0.0169
_reflns_number_gt 620
_reflns_number_total 625
_reflns_threshold_expression I>3\s(I)
_cod_data_source_file sn5085.cif
_cod_data_source_block BaMgF4150K
_cod_original_cell_volume 347.185(2)
_cod_original_sg_symbol_Hall 'C -2x;-2yc;2zc'
_cod_original_formula_sum 'Ba1 F4 Mg1'
_cod_database_code 2104453
_cod_database_fobs_code 2104453

loop_
_symmetry_equiv_pos_site_id
_symmetry_equiv_pos_as_xyz
1 x,y,z
2 -x,-y,z+1/2
3 -x,y,z
4 x,-y,z+1/2
5 x+1/2,y+1/2,z
6 -x+1/2,-y+1/2,z+1/2
7 -x+1/2,y+1/2,z
8 x+1/2,-y+1/2,z+1/2

loop_
_atom_site_type_symbol
_atom_site_label
_atom_site_fract_x
_atom_site_fract_y
_atom_site_fract_z
_atom_site_U_iso_or_equiv
_atom_site_adp_type
_atom_site_calc_flag
_atom_site_refinement_flags
_atom_site_occupancy
_atom_site_disorder_assembly
_atom_site_disorder_group
Ba Ba 0.5 0.351673(9) 0.5373(2) 0.00819(6) Uani d . 1 . .
Mg Mg 0 0.41436(7) 0 0.0061(4) Uani d . 1 . .
F F1 0 0.30405(16) 0.8050(5) 0.0073(5) Uani d . 1 . .
F F2 0 0.33456(18) 0.2668(5) 0.0091(5) Uani d . 1 . .
F F3 0 0.47498(14) 0.6900(5) 0.0105(5) Uani d . 1 . .
F F4 0.5 0.42130(15) 0.9917(5) 0.0118(7) Uani d . 1 . .

loop_
_atom_site_aniso_label
_atom_site_aniso_U_11
_atom_site_aniso_U_22
_atom_site_aniso_U_33
_atom_site_aniso_U_12
_atom_site_aniso_U_13
_atom_site_aniso_U_23
_atom_site_aniso_type_symbol
Ba 0.00527(10) 0.01113(10) 0.00817(11) 0 0 -0.00254(8) Ba
Mg 0.0067(4) 0.0071(4) 0.0044(9) 0 0 0.0003(3) Mg
F1 0.0092(10) 0.0053(7) 0.0074(9) 0 0 0.0009(8) F
F2 0.0089(10) 0.0101(7) 0.0083(11) 0 0 0.0017(9) F
F3 0.0116(9) 0.0088(8) 0.0112(11) 0 0 0.0036(7) F
F4 0.0063(7) 0.0151(8) 0.0140(16) 0 0 -0.0023(7) F

loop_
_atom_type_symbol
_atom_type_scat_dispersion_real
_atom_type_scat_dispersion_imag
_atom_type_scat_source
Ba -0.281 2.303 'International Tables Vol C tables 4.2.6.8 and 6.1.1.1'
Mg 0.050 0.037 'International Tables Vol C tables 4.2.6.8 and 6.1.1.1'
F 0.018 0.011 'International Tables Vol C tables 4.2.6.8 and 6.1.1.1'

loop_
_geom_angle_atom_site_label_1
_geom_angle_atom_site_label_2
_geom_angle_atom_site_label_3
_geom_angle_site_symmetry_1
_geom_angle_site_symmetry_2
_geom_angle_site_symmetry_3
_geom_angle
_geom_angle_publ_flag
F1 Ba F1 . . 1_655 100.86(8) yes
F1 Ba F1 . . 6_554 94.46(7) yes
F1 Ba F2 . . . 73.58(8) yes
F1 Ba F2 . . 1_655 159.58(8) yes
F1 Ba F3 . . . 55.02(6) yes
F1 Ba F3 . . 1_655 122.29(9) yes
F1 Ba F4 . . . 63.12(7) yes
F1 Ba F1 1_655 . 6_554 94.46(7) yes
F1 Ba F2 1_655 . . 159.58(8) yes
F1 Ba F2 1_655 . 1_655 73.58(8) yes
F1 Ba F3 1_655 . . 122.29(9) yes
F1 Ba F3 1_655 . 1_655 55.02(6) yes
F1 Ba F4 1_655 . . 63.12(7) yes
F1 Ba F2 6_554 . . 66.93(7) yes
F1 Ba F2 6_554 . 1_655 66.93(7) yes
F1 Ba F3 6_554 . . 133.91(4) yes
F1 Ba F3 6_554 . 1_655 133.91(4) yes
F1 Ba F4 6_554 . . 141.80(8) yes
F2 Ba F2 . . 1_655 104.61(9) yes
F2 Ba F3 . . . 71.21(7) yes
F2 Ba F3 . . 1_655 144.57(8) yes
F2 Ba F4 . . . 126.74(6) yes
F2 Ba F3 1_655 . . 144.57(8) yes
F2 Ba F3 1_655 . 1_655 71.21(7) yes
F2 Ba F4 1_655 . . 126.74(6) yes
F3 Ba F3 . . 1_655 91.85(5) yes
F3 Ba F4 . . . 59.24(6) yes
F3 Ba F4 1_655 . . 59.24(6) yes
F1 Mg F2 1_554 . . 88.66(13) yes
F1 Mg F3 1_554 . 1_554 80.62(10) yes
F1 Mg F3 1_554 . 2_564 179.22(12) yes
F1 Mg F4 1_554 . 1_454 91.50(7) yes
F1 Mg F4 1_554 . 1_554 91.50(7) yes
F2 Mg F3 . . 1_554 169.28(12) yes
F2 Mg F3 . . 2_564 92.12(11) yes
F2 Mg F4 . . 1_454 92.75(7) yes
F2 Mg F4 . . 1_554 92.75(7) yes
F3 Mg F3 1_554 . 2_564 98.60(11) yes
F3 Mg F4 1_554 . 1_454 87.57(7) yes
F3 Mg F4 1_554 . 1_554 87.57(7) yes
F3 Mg F4 2_564 . 1_454 88.46(7) yes
F3 Mg F4 2_564 . 1_554 88.46(7) yes
F4 Mg F4 1_454 . 1_554 173.80(10) yes
Ba F1 Ba 1_455 . . 100.86(10) yes
Ba F1 Ba 1_455 . 6_555 121.37(6) yes
Ba F1 Mg 1_455 . 1_556 97.27(7) yes
Ba F1 Ba . . 6_555 121.37(6) yes
Ba F1 Mg . . 1_556 97.27(7) yes
Ba F1 Mg 6_555 . 1_556 113.74(14) yes
F2 F1 F2 1_556 . 6_455 100.89(10) yes
F2 F1 F2 1_556 . 6_555 100.89(10) yes
F2 F1 F3 1_556 . . 95.77(12) yes
F2 F1 F4 1_556 . 1_455 62.15(8) yes
F2 F1 F4 1_556 . . 62.15(8) yes
F2 F1 F2 6_455 . 6_555 91.12(8) yes
F2 F1 F3 6_455 . . 130.67(7) yes
F2 F1 F4 6_455 . 1_455 85.91(5) yes
F2 F1 F4 6_455 . . 161.71(14) yes
F2 F1 F3 6_555 . . 130.67(7) yes
F2 F1 F4 6_555 . 1_455 161.71(14) yes
F2 F1 F4 6_555 . . 85.91(5) yes
F3 F1 F4 . . 1_455 61.92(7) yes
F3 F1 F4 . . . 61.92(7) yes
F4 F1 F4 1_455 . . 91.26(9) yes
Ba F2 Ba 1_455 . . 104.61(11) yes
Ba F2 Mg 1_455 . . 115.30(8) yes
Ba F2 Mg . . . 115.30(8) yes
F1 F2 F1 1_554 . 6_454 87.88(10) yes
F1 F2 F1 1_554 . 6_554 87.88(10) yes
F1 F2 F3 1_554 . 2_564 90.15(11) yes
F1 F2 F4 1_554 . 1_454 61.66(8) yes
F1 F2 F4 1_554 . 1_554 61.66(8) yes
F1 F2 F1 6_454 . 6_554 91.12(9) yes
F1 F2 F3 6_454 . 2_564 134.37(5) yes
F1 F2 F4 6_454 . 1_454 80.59(6) yes
F1 F2 F4 6_454 . 1_554 148.50(14) yes
F1 F2 F3 6_554 . 2_564 134.37(5) yes
F1 F2 F4 6_554 . 1_454 148.50(14) yes
F1 F2 F4 6_554 . 1_554 80.59(6) yes
F3 F2 F4 2_564 . 1_454 58.89(7) yes
F3 F2 F4 2_564 . 1_554 58.89(7) yes
F4 F2 F4 1_454 . 1_554 90.72(9) yes
Ba F3 Ba 1_455 . . 91.85(6) yes
Ba F3 Mg 1_455 . 1_556 90.32(7) yes
Ba F3 Mg 1_455 . 2_565 109.71(9) yes
Ba F3 Mg . . 1_556 90.32(7) yes
Ba F3 Mg . . 2_565 109.71(9) yes
Mg F3 Mg 1_556 . 2_565 150.55(14) yes
F1 F3 F2 . . 2_565 155.69(15) yes
F1 F3 F3 . . 2_564 119.11(12) yes
F1 F3 F3 . . 2_565 88.88(11) yes
F1 F3 F4 . . 1_455 64.59(7) yes
F1 F3 F4 . . . 64.59(7) yes
F1 F3 F4 . . 2_564 128.74(6) yes
F1 F3 F4 . . 2_664 128.74(6) yes
F2 F3 F3 2_565 . 2_564 85.20(10) yes
F2 F3 F3 2_565 . 2_565 66.80(9) yes
F2 F3 F4 2_565 . 1_455 99.97(9) yes
F2 F3 F4 2_565 . . 99.97(9) yes
F2 F3 F4 2_565 . 2_564 62.35(7) yes
F2 F3 F4 2_565 . 2_664 62.35(7) yes
F3 F3 F3 2_564 . 2_565 152.00(9) yes
F3 F3 F4 2_564 . 1_455 132.17(6) yes
F3 F3 F4 2_564 . . 132.17(6) yes
F3 F3 F4 2_564 . 2_564 58.01(7) yes
F3 F3 F4 2_564 . 2_664 58.01(7) yes
F3 F3 F4 2_565 . 1_455 57.47(7) yes
F3 F3 F4 2_565 . . 57.47(7) yes
F3 F3 F4 2_565 . 2_564 105.66(8) yes
F3 F3 F4 2_565 . 2_664 105.66(8) yes
F4 F3 F4 1_455 . . 94.08(10) yes
F4 F3 F4 1_455 . 2_564 82.31(6) yes
F4 F3 F4 1_455 . 2_664 160.70(12) yes
F4 F3 F4 . . 2_564 160.70(12) yes
F4 F3 F4 . . 2_664 82.31(6) yes
F4 F3 F4 2_564 . 2_664 94.82(9) yes
Ba F4 Mg . . 1_556 90.26(7) yes
Ba F4 Mg . . 1_656 90.26(7) yes
Mg F4 Mg 1_556 . 1_656 173.80(13) yes
F1 F4 F1 . . 1_655 91.26(8) yes
F1 F4 F2 . . 1_556 56.19(8) yes
F1 F4 F2 . . 1_656 117.45(10) yes
F1 F4 F3 . . . 53.49(7) yes
F1 F4 F3 . . 1_655 116.83(11) yes
F1 F4 F3 . . 2_565 86.86(5) yes
F1 F4 F3 . . 2_665 176.17(11) yes
F1 F4 F2 1_655 . 1_556 117.45(10) yes
F1 F4 F2 1_655 . 1_656 56.19(8) yes
F1 F4 F3 1_655 . . 116.83(11) yes
F1 F4 F3 1_655 . 1_655 53.49(7) yes
F1 F4 F3 1_655 . 2_565 176.17(11) yes
F1 F4 F3 1_655 . 2_665 86.86(5) yes
F2 F4 F2 1_556 . 1_656 90.72(9) yes
F2 F4 F3 1_556 . . 86.75(6) yes
F2 F4 F3 1_556 . 1_655 170.02(11) yes
F2 F4 F3 1_556 . 2_565 58.77(7) yes
F2 F4 F3 1_556 . 2_665 121.95(12) yes
F2 F4 F3 1_656 . . 170.02(11) yes
F2 F4 F3 1_656 . 1_655 86.75(6) yes
F2 F4 F3 1_656 . 2_565 121.95(12) yes
F2 F4 F3 1_656 . 2_665 58.77(7) yes
F3 F4 F3 . . 1_655 94.08(9) yes
F3 F4 F3 . . 2_565 64.51(7) yes
F3 F4 F3 . . 2_665 130.33(10) yes
F3 F4 F3 1_655 . 2_565 130.33(10) yes
F3 F4 F3 1_655 . 2_665 64.51(7) yes
F3 F4 F3 2_565 . 2_665 94.82(9) yes

loop_
_geom_bond_atom_site_label_1
_geom_bond_atom_site_label_2
_geom_bond_site_symmetry_1
_geom_bond_site_symmetry_2
_geom_bond_distance
_geom_bond_publ_flag
Ba F1 . . 2.673(2) yes
Ba F1 . 1_655 2.673(2) yes
Ba F1 . 6_554 2.630(3) yes
Ba F2 . . 2.604(2) yes
Ba F2 . 1_655 2.604(2) yes
Ba F3 . . 2.8681(16) yes
Ba F3 . 1_655 2.8681(16) yes
Ba F4 . . 2.828(3) yes
Mg F1 . 1_554 1.959(3) yes
Mg F2 . . 1.935(3) yes
Mg F3 . 1_554 2.005(3) yes
Mg F3 . 2_564 1.947(2) yes
Mg F4 . 1_454 2.06352(13) yes
Mg F4 . 1_554 2.06352(13) yes
F1 F2 . 1_556 2.721(4) yes
F1 F2 . 6_455 2.886(2) yes
F1 F2 . 6_555 2.886(2) yes
F1 F3 . . 2.565(3) yes
F1 F4 . 1_455 2.883(2) yes
F1 F4 . . 2.883(2) yes
F2 F3 . 2_564 2.795(3) yes
F2 F4 . 1_454 2.896(3) yes
F2 F4 . 1_554 2.896(3) yes
F3 F3 . 2_564 2.997(4) yes
F3 F3 . 2_565 2.997(4) yes
F3 F4 . 1_455 2.816(3) yes
F3 F4 . . 2.816(3) yes
F3 F4 . 2_564 2.799(2) yes
F3 F4 . 2_664 2.799(2) yes

loop_
_geom_hbond_atom_site_label_D
_geom_hbond_atom_site_label_H
_geom_hbond_atom_site_label_A
_geom_hbond_site_symmetry_D
_geom_hbond_site_symmetry_H
_geom_hbond_site_symmetry_A
_geom_hbond_distance_DH
_geom_hbond_distance_HA
_geom_hbond_distance_DA
_geom_hbond_angle_DHA
_geom_hbond_publ_flag
? ? ? ? ? ? ? ? ? ? ?

loop_
_geom_torsion_atom_site_label_1
_geom_torsion_atom_site_label_2
_geom_torsion_atom_site_label_3
_geom_torsion_atom_site_label_4
_geom_torsion_site_symmetry_1
_geom_torsion_site_symmetry_2
_geom_torsion_site_symmetry_3
_geom_torsion_site_symmetry_4
_geom_torsion
_geom_torsion_publ_flag
? ? ? ? ? ? ? ? ? ?
